data_4350769
loop_
_publ_author_name
'Wang, Kang'
'Zeng, Suyuan'
'Wang, Hailong'
'Dou, Jianmin'
'Jiang, Jianzhuang'

_publ_section_title
;
 Magneto-chiral dichroism in chiral mixed (phthalocyaninato)(porphyrinato)
 rare earth triple-decker SMMs
;
_journal_issue 2
_journal_name_full 'Inorganic Chemistry Frontiers'
_journal_page_first 167
_journal_paper_doi 10.1039/c3qi00097d
_journal_volume 1
_journal_year 2014
_chemical_formula_sum 'C201 H108 Cl8 Dy2 N16 O9'
_chemical_formula_weight 3499.63
_space_group_IT_number 5
_space_group_name_Hall 'C 2y'
_space_group_name_H-M_alt 'C 1 2 1'
_symmetry_cell_setting monoclinic
_symmetry_space_group_name_Hall 'C 2y'
_symmetry_space_group_name_H-M 'C 1 2 1'
_atom_sites_solution_hydrogens geom
_atom_sites_solution_primary direct
_atom_sites_solution_secondary difmap
_audit_creation_method SHELXL-97
_cell_angle_alpha 90.00
_cell_angle_beta 94.147(2)
_cell_angle_gamma 90.00
_cell_formula_units_Z 4
_cell_length_a 44.4004(10)
_cell_length_b 22.2600(6)
_cell_length_c 22.6346(4)
_cell_measurement_temperature 123(2)
_cell_volume 22312.4(9)
_computing_cell_refinement
;
CrysAlisPro, Agilent Technologies,
Version 1.171.35.19 (release 27-10-2011 CrysAlis171 .NET)
(compiled Oct 27 2011,15:02:11)
;
_computing_data_collection
;
CrysAlisPro, Oxford Diffraction Ltd.,
Version 1.171.35.19 (release 27-10-2011 CrysAlis171 .NET)
(compiled Oct 27 2011,15:02:11)
;
_computing_data_reduction
;
CrysAlisPro, Agilent Technologies,
Version 1.171.35.19 (release 27-10-2011 CrysAlis171 .NET)
(compiled Oct 27 2011,15:02:11)
;
_computing_structure_refinement 'SHELXL-97 (Sheldrick, 1997)'
_computing_structure_solution 'SHELXS-97 (Sheldrick, 1990)'
_diffrn_ambient_temperature 123(2)
_diffrn_detector_area_resol_mean 16.2141
_diffrn_measured_fraction_theta_full 0.993
_diffrn_measured_fraction_theta_max 0.993
_diffrn_measurement_device_type 'Xcalibur, Eos, Gemini'
_diffrn_measurement_method '\w scans'
_diffrn_radiation_monochromator graphite
_diffrn_radiation_source 'Enhance (Cu) X-ray Source'
_diffrn_radiation_type CuK\a
_diffrn_radiation_wavelength 1.54184
_diffrn_reflns_av_R_equivalents 0.0558
_diffrn_reflns_av_sigmaI/netI 0.1129
_diffrn_reflns_limit_h_max 49
_diffrn_reflns_limit_h_min -46
_diffrn_reflns_limit_k_max 16
_diffrn_reflns_limit_k_min -25
_diffrn_reflns_limit_l_max 15
_diffrn_reflns_limit_l_min -25
_diffrn_reflns_number 35327
_diffrn_reflns_theta_full 60.00
_diffrn_reflns_theta_max 60.00
_diffrn_reflns_theta_min 2.91
_exptl_absorpt_coefficient_mu 4.822
_exptl_absorpt_correction_T_max 1.00000
_exptl_absorpt_correction_T_min 0.24788
_exptl_absorpt_correction_type multi-scan
_exptl_crystal_colour green
_exptl_crystal_density_diffrn 1.042
_exptl_crystal_density_method 'not measured'
_exptl_crystal_description block
_exptl_crystal_F_000 7064
_exptl_crystal_size_max 0.22
_exptl_crystal_size_mid 0.21
_exptl_crystal_size_min 0.15
_refine_diff_density_max 2.586
_refine_diff_density_min -7.740
_refine_diff_density_rms 0.224
_refine_ls_abs_structure_details 'Flack H D (1983), Acta Cryst. A39, 876-881'
_refine_ls_abs_structure_Flack 0.036(6)
_refine_ls_extinction_method none
_refine_ls_goodness_of_fit_ref 1.064
_refine_ls_hydrogen_treatment constr
_refine_ls_matrix_type fullcycle
_refine_ls_number_parameters 2167
_refine_ls_number_reflns 23533
_refine_ls_number_restraints 2
_refine_ls_restrained_S_all 1.069
_refine_ls_R_factor_all 0.1388
_refine_ls_R_factor_gt 0.1141
_refine_ls_shift/su_max 0.014
_refine_ls_shift/su_mean 0.000
_refine_ls_structure_factor_coef Fsqd
_refine_ls_weighting_details 'calc w=1/[\s^2^(Fo^2^)+(0.2500P)^2^+0.0000P] where P=(Fo^2^+2Fc^2^)/3'
_refine_ls_weighting_scheme calc
_refine_ls_wR_factor_gt 0.3094
_refine_ls_wR_factor_ref 0.3329
_reflns_number_gt 17685
_reflns_number_total 23533
_reflns_threshold_expression >2sigma(I)
_cod_data_source_file c3qi00097d.txt
_cod_data_source_block sdy
_cod_original_sg_symbol_H-M 'C 2'
_cod_database_code 4350769

loop_
_symmetry_equiv_pos_as_xyz
'x, y, z'
'-x, y, -z'
'x+1/2, y+1/2, z'
'-x+1/2, y+1/2, -z'

loop_
_atom_site_label
_atom_site_type_symbol
_atom_site_fract_x
_atom_site_fract_y
_atom_site_fract_z
_atom_site_U_iso_or_equiv
_atom_site_adp_type
_atom_site_occupancy
_atom_site_symmetry_multiplicity
_atom_site_calc_flag
_atom_site_refinement_flags
_atom_site_disorder_assembly
_atom_site_disorder_group
Dy2 Dy 0.911350(19) 0.40076(4) 0.36867(3) 0.026 Uani 1 1 d . . .
Dy1 Dy 0.82906(2) 0.42027(4) 0.37958(4) 0.027 Uani 1 1 d . . .
Cl1 Cl 0.78779(13) 0.7414(2) 0.1044(2) 0.054 Uani 1 1 d . . .
Cl6 Cl 0.99379(12) 0.2957(3) 0.7638(2) 0.061 Uani 1 1 d . . .
Cl2 Cl 0.80620(13) 0.6925(2) 0.70707(19) 0.054 Uani 1 1 d . . .
Cl3 Cl 0.77398(14) 0.0887(3) 0.6261(3) 0.069 Uani 1 1 d . . .
Cl8 Cl 0.95901(13) 0.4674(4) -0.0413(2) 0.076 Uani 1 1 d . . .
Cl4 Cl 0.73200(19) 0.1879(3) 0.0573(2) 0.088 Uani 1 1 d . . .
C67 C 0.8745(3) 0.3353(8) 0.5455(6) 0.026 Uani 1 1 d . . .
N12 N 0.8735(3) 0.5396(6) 0.2967(5) 0.028 Uani 1 1 d . . .
C62 C 0.8784(3) 0.3961(8) 0.5594(6) 0.026 Uani 1 1 d . . .
C46 C 0.8558(4) 0.4247(8) 0.1915(6) 0.029 Uani 1 1 d . . .
C54 C 0.8802(3) 0.5978(7) 0.3879(6) 0.023 Uani 1 1 d . . .
N8 N 0.8702(3) 0.2801(6) 0.4531(5) 0.027 Uani 1 1 d . . .
N6 N 0.8830(3) 0.4882(6) 0.5033(5) 0.023 Uani 1 1 d . . .
N7 N 0.8785(2) 0.3885(6) 0.4576(5) 0.021 Uani 1 1 d . . .
O20 O 0.8726(3) 0.3941(5) 0.7190(4) 0.034 Uani 1 1 d . . .
O21 O 0.8246(3) 0.0982(5) 0.2403(5) 0.036 Uani 1 1 d . . .
C1 C 0.7870(4) 0.3951(9) 0.2528(6) 0.032 Uani 1 1 d . . .
N13 N 0.8804(3) 0.4929(6) 0.3945(5) 0.027 Uani 1 1 d . . .
N9 N 0.8673(3) 0.3253(6) 0.3541(6) 0.033 Uani 1 1 d . . .
C51 C 0.8604(4) 0.4839(8) 0.2053(6) 0.032 Uani 1 1 d . . .
C69 C 0.8663(3) 0.2774(7) 0.3939(6) 0.025 Uani 1 1 d . . .
C70 C 0.8568(4) 0.2227(7) 0.3633(6) 0.026 Uani 1 1 d . . .
N10 N 0.8566(3) 0.3332(7) 0.2481(5) 0.030 Uani 1 1 d . . .
C59 C 0.8830(3) 0.5817(7) 0.4486(6) 0.023 Uani 1 1 d . . .
C86 C 0.8296(4) 0.5028(9) -0.0434(7) 0.039 Uani 1 1 d . . .
O31 O 0.8737(3) 0.7600(5) 0.3971(5) 0.037 Uani 1 1 d . . .
N3 N 0.8087(3) 0.4126(6) 0.4728(5) 0.032 Uani 1 1 d . . .
O33 O 0.8792(3) 0.7265(6) 0.5200(5) 0.040 Uani 1 1 d . . .
C68 C 0.8747(4) 0.3311(7) 0.4818(6) 0.026 Uani 1 1 d . . .
C52 C 0.8683(3) 0.4866(8) 0.2676(6) 0.024 Uani 1 1 d . . .
O36 O 0.8668(3) 0.2683(6) 0.6898(5) 0.041 Uani 1 1 d . . .
N11 N 0.8686(3) 0.4303(6) 0.2913(5) 0.024 Uani 1 1 d . . .
O38 O 0.8310(3) 0.0696(5) 0.3638(4) 0.036 Uani 1 1 d . . .
N2 N 0.8080(3) 0.5174(6) 0.3938(5) 0.025 Uani 1 1 d . . .
C20 C 0.7822(4) 0.3343(9) 0.2639(7) 0.037 Uani 1 1 d . . .
O42 O 0.8317(3) 0.4294(5) 0.0340(4) 0.037 Uani 1 1 d . . .
C165 C 0.9523(3) 0.4261(8) 0.4966(6) 0.026 Uani 1 1 d . . .
N14 N 0.9387(3) 0.4697(7) 0.3119(5) 0.029 Uani 1 1 d . . .
C164 C 0.9608(4) 0.4756(8) 0.5352(7) 0.034 Uani 1 1 d . . .
H16 H 0.9644 0.4735 0.5770 0.041 Uiso 1 1 calc R . .
C12 C 0.8047(3) 0.4341(7) 0.5727(6) 0.027 Uani 1 1 d . . .
H12 H 0.8039 0.4561 0.6085 0.032 Uiso 1 1 calc R . .
C53 C 0.8783(3) 0.5405(8) 0.3550(7) 0.031 Uani 1 1 d . . .
C60 C 0.8822(4) 0.5181(8) 0.4516(6) 0.028 Uani 1 1 d . . .
C93 C 0.7491(5) 0.5489(13) -0.0093(10) 0.068 Uani 1 1 d . . .
C163 C 0.9630(4) 0.5263(9) 0.5010(6) 0.032 Uani 1 1 d . . .
H16A H 0.9691 0.5652 0.5140 0.039 Uiso 1 1 calc R . .
C76 C 0.8598(4) 0.3018(8) 0.2996(7) 0.032 Uani 1 1 d . . .
C47 C 0.8463(3) 0.4059(7) 0.1337(6) 0.028 Uani 1 1 d . . .
H47 H 0.8428 0.3646 0.1251 0.034 Uiso 1 1 calc R . .
C30 C 0.8068(5) 0.6386(8) 0.6510(7) 0.039 Uani 1 1 d . . .
C45 C 0.8609(3) 0.3931(8) 0.2464(6) 0.029 Uani 1 1 d . . .
C57 C 0.8795(4) 0.6851(8) 0.4754(7) 0.030 Uani 1 1 d . . .
N1 N 0.7974(3) 0.4385(6) 0.2939(5) 0.032 Uani 1 1 d . . .
C8 C 0.8066(4) 0.6113(8) 0.4357(7) 0.035 Uani 1 1 d . . .
H8 H 0.8063 0.6419 0.4648 0.042 Uiso 1 1 calc R . .
C6 C 0.8048(4) 0.5627(8) 0.3514(7) 0.032 Uani 1 1 d . . .
C18 C 0.7774(4) 0.2455(8) 0.3324(7) 0.036 Uani 1 1 d . . .
H18 H 0.7691 0.2166 0.3049 0.043 Uiso 1 1 calc R . .
C160 C 0.9498(4) 0.5259(9) 0.3316(7) 0.034 Uani 1 1 d . . .
C75 C 0.8533(4) 0.2391(8) 0.3033(7) 0.033 Uani 1 1 d . . .
C4 C 0.7937(4) 0.4941(8) 0.2645(6) 0.029 Uani 1 1 d . . .
C63 C 0.8789(3) 0.4148(8) 0.6193(6) 0.030 Uani 1 1 d . . .
H63 H 0.8822 0.4558 0.6296 0.036 Uiso 1 1 calc R . .
C74 C 0.8427(4) 0.1977(9) 0.2616(7) 0.037 Uani 1 1 d . . .
H74 H 0.8402 0.2077 0.2207 0.044 Uiso 1 1 calc R . .
C17 C 0.7824(4) 0.2378(8) 0.3910(7) 0.032 Uani 1 1 d . . .
H17 H 0.7796 0.2016 0.4121 0.038 Uiso 1 1 calc R . .
C177 C 0.9708(3) 0.6038(8) 0.4000(7) 0.030 Uani 1 1 d . . .
C5 C 0.7984(4) 0.5510(8) 0.2894(7) 0.033 Uani 1 1 d . . .
C72 C 0.8390(4) 0.1252(8) 0.3419(7) 0.035 Uani 1 1 d . . .
O72 O 0.8390(3) 0.5548(6) 0.0627(5) 0.039 Uani 1 1 d . . .
C7 C 0.8049(4) 0.6193(8) 0.3770(7) 0.033 Uani 1 1 d . . .
H7 H 0.8040 0.6567 0.3567 0.039 Uiso 1 1 calc RD . .
C3 C 0.7811(4) 0.4823(9) 0.2040(7) 0.036 Uani 1 1 d . . .
H3 H 0.7765 0.5119 0.1746 0.043 Uiso 1 1 calc R . .
N17 N 0.9294(3) 0.3433(7) 0.2888(6) 0.037 Uani 1 1 d . . .
C11 C 0.8088(4) 0.4581(8) 0.5150(7) 0.032 Uani 1 1 d . . .
C19 C 0.7869(3) 0.3063(8) 0.3185(7) 0.028 Uani 1 1 d . . .
C58 C 0.8826(4) 0.6258(8) 0.4921(7) 0.032 Uani 1 1 d . . .
H58 H 0.8844 0.6151 0.5328 0.039 Uiso 1 1 calc R . .
C161 C 0.9566(4) 0.5419(8) 0.3893(6) 0.028 Uani 1 1 d . . .
C88 C 0.7730(5) 0.5267(10) -0.0422(8) 0.048 Uani 1 1 d . . .
C21 C 0.7952(4) 0.6035(8) 0.2501(7) 0.032 Uani 1 1 d . . .
C55 C 0.8783(4) 0.6566(8) 0.3702(7) 0.032 Uani 1 1 d . . .
H55 H 0.8773 0.6672 0.3294 0.039 Uiso 1 1 calc R . .
C33 C 0.7922(4) 0.2529(9) 0.5164(7) 0.036 Uani 1 1 d . . .
C136 C 0.8424(4) 0.2766(9) 0.7228(8) 0.040 Uani 1 1 d . . .
N16 N 0.9381(3) 0.3187(6) 0.4157(6) 0.030 Uani 1 1 d . . .
C87 C 0.8036(5) 0.5289(9) -0.0177(7) 0.040 Uani 1 1 d . . .
C135 C 0.8143(4) 0.2566(9) 0.6980(8) 0.040 Uani 1 1 d . . .
H13 H 0.8128 0.2374 0.6605 0.048 Uiso 1 1 calc R . .
C77 C 0.8445(4) 0.4546(8) -0.0142(7) 0.037 Uani 1 1 d . . .
C159 C 0.9558(5) 0.5622(9) 0.2823(8) 0.046 Uani 1 1 d . . .
H15 H 0.9625 0.6027 0.2844 0.055 Uiso 1 1 calc R . .
C2 C 0.7770(4) 0.4225(9) 0.1967(7) 0.038 Uani 1 1 d . . .
H2 H 0.7691 0.4025 0.1619 0.045 Uiso 1 1 calc R . .
C117 C 0.8894(4) 0.3657(9) 0.7657(7) 0.040 Uani 1 1 d . . .
C43 C 0.7760(6) 0.2441(10) 0.1232(8) 0.055 Uani 1 1 d . . .
H43 H 0.7885 0.2308 0.0936 0.067 Uiso 1 1 calc R . .
C158 C 0.9504(5) 0.5298(11) 0.2308(8) 0.052 Uani 1 1 d . . .
H15A H 0.9530 0.5424 0.1914 0.062 Uiso 1 1 calc R . .
C61 C 0.8810(3) 0.4289(8) 0.5043(7) 0.030 Uani 1 1 d . . .
C22 C 0.7665(4) 0.6210(9) 0.2252(7) 0.039 Uani 1 1 d . . .
H22 H 0.7489 0.6014 0.2372 0.047 Uiso 1 1 calc R . .
C156 C 0.7959(4) 0.0733(8) 0.2497(7) 0.034 Uani 1 1 d . . .
C71 C 0.8510(3) 0.1685(7) 0.3831(6) 0.026 Uani 1 1 d . . .
H71 H 0.8548 0.1588 0.4238 0.032 Uiso 1 1 calc R . .
N15 N 0.9466(3) 0.4466(6) 0.4398(5) 0.024 Uani 1 1 d . . .
C153 C 0.7404(5) 0.0213(10) 0.2576(8) 0.046 Uani 1 1 d . . .
C109 C 0.8308(5) 0.9183(10) 0.4679(8) 0.049 Uani 1 1 d . . .
H10 H 0.8483 0.9326 0.4507 0.058 Uiso 1 1 calc R . .
C157 C 0.9395(4) 0.4692(9) 0.2517(7) 0.041 Uani 1 1 d . . .
C95 C 0.7861(4) 0.5754(8) 0.0711(7) 0.039 Uani 1 1 d . . .
H95 H 0.7906 0.5910 0.1098 0.047 Uiso 1 1 calc R . .
C167 C 0.9493(4) 0.3172(8) 0.4745(8) 0.037 Uani 1 1 d . . .
C137 C 0.8423(4) 0.0182(8) 0.3372(7) 0.040 Uani 1 1 d . . .
C176 C 0.9341(4) 0.4197(11) 0.2139(6) 0.043 Uani 1 1 d . . .
C186 C 0.9816(4) 0.3184(10) 0.6920(7) 0.044 Uani 1 1 d . . .
C10 C 0.8100(4) 0.5223(8) 0.5028(7) 0.033 Uani 1 1 d . . .
C139 C 0.8816(5) -0.0521(10) 0.3352(11) 0.058 Uani 1 1 d . . .
C14 C 0.8038(4) 0.3602(8) 0.5032(7) 0.032 Uani 1 1 d . . .
C49 C 0.8449(4) 0.5113(8) 0.1047(7) 0.033 Uani 1 1 d . . .
C16 C 0.7932(4) 0.2954(8) 0.4171(7) 0.033 Uani 1 1 d . . .
C41 C 0.7287(5) 0.2456(11) 0.1608(8) 0.057 Uani 1 1 d . . .
H41 H 0.7083 0.2324 0.1589 0.068 Uiso 1 1 calc R . .
C64 C 0.8746(4) 0.3732(8) 0.6617(6) 0.033 Uani 1 1 d . . .
C126 C 0.8763(4) 0.3240(9) 0.7976(7) 0.042 Uani 1 1 d . . .
C73 C 0.8356(4) 0.1399(8) 0.2818(7) 0.033 Uani 1 1 d . . .
C116 C 0.8542(4) 0.7661(9) 0.5176(7) 0.039 Uani 1 1 d . . .
C83 C 0.8433(5) 0.6038(12) -0.1694(9) 0.060 Uani 1 1 d . . .
H83 H 0.8359 0.6408 -0.1854 0.072 Uiso 1 1 calc R . .
C15 C 0.7974(4) 0.3051(7) 0.4782(7) 0.029 Uani 1 1 d . . .
C48 C 0.8421(4) 0.4482(9) 0.0908(7) 0.035 Uani 1 1 d . . .
C28 C 0.7825(4) 0.5946(10) 0.5660(8) 0.044 Uani 1 1 d . . .
H28 H 0.7652 0.5902 0.5391 0.052 Uiso 1 1 calc R . .
C66 C 0.8697(4) 0.2920(8) 0.5880(7) 0.030 Uani 1 1 d . . .
H66 H 0.8664 0.2511 0.5776 0.036 Uiso 1 1 calc R . .
C108 C 0.8314(4) 0.8613(9) 0.4941(8) 0.041 Uani 1 1 d . . .
C196 C 0.9617(4) 0.3993(12) 0.1234(7) 0.053 Uani 1 1 d . . .
H19 H 0.9732 0.3702 0.1460 0.064 Uiso 1 1 calc R . .
C118 C 0.9186(4) 0.3892(11) 0.7785(7) 0.047 Uani 1 1 d . . .
H11 H 0.9266 0.4187 0.7536 0.057 Uiso 1 1 calc R . .
C125 C 0.8937(5) 0.2995(11) 0.8490(8) 0.052 Uani 1 1 d . . .
C155 C 0.7712(5) 0.1052(10) 0.2296(8) 0.048 Uani 1 1 d . . .
H15B H 0.7733 0.1440 0.2130 0.058 Uiso 1 1 calc R . .
N4 N 0.7974(3) 0.3369(7) 0.3730(5) 0.031 Uani 1 1 d . . .
C175 C 0.9290(4) 0.3620(9) 0.2309(7) 0.037 Uani 1 1 d . . .
C173 C 0.9258(5) 0.2614(9) 0.2259(9) 0.049 Uani 1 1 d . . .
H17A H 0.9242 0.2210 0.2124 0.059 Uiso 1 1 calc R . .
C147 C 0.7944(4) 0.0160(8) 0.2742(7) 0.035 Uani 1 1 d . . .
C170 C 0.9422(4) 0.2620(8) 0.3940(8) 0.034 Uani 1 1 d . A .
C36 C 0.7811(5) 0.1515(10) 0.5836(9) 0.049 Uani 1 1 d . . .
C96 C 0.8090(5) 0.5545(8) 0.0390(8) 0.041 Uani 1 1 d . . .
C162 C 0.9535(4) 0.5070(8) 0.4390(7) 0.032 Uani 1 1 d . . .
C195 C 0.9388(4) 0.4308(10) 0.1481(7) 0.046 Uani 1 1 d . . .
C84 C 0.8302(5) 0.5784(10) -0.1245(7) 0.047 Uani 1 1 d . . .
H84 H 0.8122 0.5951 -0.1112 0.057 Uiso 1 1 calc R . .
C34 C 0.7666(4) 0.2502(9) 0.5490(7) 0.040 Uani 1 1 d . . .
H34 H 0.7529 0.2831 0.5486 0.048 Uiso 1 1 calc R . .
C79 C 0.8823(4) 0.4499(9) -0.0854(7) 0.044 Uani 1 1 d . . .
H79 H 0.8995 0.4314 -0.1003 0.052 Uiso 1 1 calc R . .
C13 C 0.8021(4) 0.3741(9) 0.5661(7) 0.036 Uani 1 1 d . . .
H13A H 0.7996 0.3458 0.5968 0.043 Uiso 1 1 calc R . .
C112 C 0.7791(5) 0.8800(9) 0.5206(8) 0.048 Uani 1 1 d . . .
H11A H 0.7615 0.8669 0.5383 0.058 Uiso 1 1 calc R . .
C50 C 0.8547(4) 0.5286(8) 0.1629(6) 0.032 Uani 1 1 d . . .
H50 H 0.8575 0.5698 0.1728 0.038 Uiso 1 1 calc R . .
C151 C 0.7104(5) -0.0658(12) 0.2837(8) 0.061 Uani 1 1 d . . .
H15C H 0.6915 -0.0857 0.2837 0.074 Uiso 1 1 calc R . .
C27 C 0.8092(4) 0.5627(8) 0.5567(7) 0.034 Uani 1 1 d . . .
C85 C 0.8430(5) 0.5268(9) -0.0964(7) 0.041 Uani 1 1 d . . .
C115 C 0.8286(4) 0.7461(8) 0.5420(7) 0.038 Uani 1 1 d . . .
H11B H 0.8279 0.7065 0.5574 0.045 Uiso 1 1 calc R . .
C32 C 0.8334(4) 0.5703(8) 0.5952(7) 0.034 Uani 1 1 d . . .
H32 H 0.8514 0.5486 0.5894 0.041 Uiso 1 1 calc R . .
C172 C 0.9292(4) 0.2803(10) 0.2881(8) 0.043 Uani 1 1 d . A .
C78 C 0.8706(4) 0.4288(9) -0.0350(7) 0.044 Uani 1 1 d . . .
H78 H 0.8803 0.3965 -0.0139 0.053 Uiso 1 1 calc R . .
C24 C 0.7898(5) 0.6923(8) 0.1655(7) 0.039 Uani 1 1 d . . .
C166 C 0.9531(4) 0.3654(9) 0.5139(7) 0.037 Uani 1 1 d . . .
C168 C 0.9582(5) 0.2546(9) 0.4896(11) 0.057 Uani 1 1 d . . .
H16B H 0.9658 0.2402 0.5273 0.068 Uiso 1 1 calc R . .
C187 C 0.9539(4) 0.2974(10) 0.6675(9) 0.052 Uani 1 1 d . . .
H18A H 0.9412 0.2731 0.6896 0.062 Uiso 1 1 calc R . .
C129 C 0.8218(5) 0.3447(10) 0.8651(8) 0.052 Uani 1 1 d . . .
H12A H 0.8409 0.3557 0.8837 0.063 Uiso 1 1 calc R . .
C29 C 0.7816(4) 0.6319(9) 0.6141(8) 0.042 Uani 1 1 d . . .
H29 H 0.7636 0.6528 0.6214 0.050 Uiso 1 1 calc R . .
C199 C 0.9288(4) 0.4829(12) 0.0552(8) 0.057 Uani 1 1 d . . .
H19A H 0.9171 0.5113 0.0320 0.068 Uiso 1 1 calc R . .
C56 C 0.8779(4) 0.7008(8) 0.4148(7) 0.034 Uani 1 1 d . . .
C127 C 0.8462(4) 0.3031(9) 0.7778(7) 0.039 Uani 1 1 d . . .
C183 C 0.9628(4) 0.3505(9) 0.5774(7) 0.035 Uani 1 1 d . . .
C23 C 0.7636(5) 0.6676(9) 0.1824(8) 0.043 Uani 1 1 d . . .
H23 H 0.7444 0.6810 0.1664 0.052 Uiso 1 1 calc R . .
C37 C 0.8072(4) 0.1566(9) 0.5549(8) 0.042 Uani 1 1 d . . .
H37 H 0.8221 0.1261 0.5599 0.050 Uiso 1 1 calc R . .
C99 C 0.9408(2) 0.8534(6) 0.4185(6) 0.076 Uani 1 1 d G . .
H99 H 0.9595 0.8591 0.4012 0.091 Uiso 1 1 calc R . .
C98 C 0.9202(3) 0.8115(5) 0.3947(5) 0.056 Uani 1 1 d G . .
H98 H 0.9247 0.7884 0.3612 0.067 Uiso 1 1 calc R . .
C97 C 0.8929(2) 0.8032(5) 0.4200(5) 0.044 Uani 1 1 d G . .
C106 C 0.88625(19) 0.8369(5) 0.4691(5) 0.043 Uani 1 1 d G . .
C105 C 0.90691(19) 0.8789(4) 0.4929(4) 0.063 Uani 1 1 d G . .
C100 C 0.93421(18) 0.8871(4) 0.4676(6) 0.084 Uani 1 1 d G . .
C101 C 0.9549(3) 0.9291(6) 0.4913(8) 0.142 Uani 1 1 d G . .
H10A H 0.9735 0.9348 0.4740 0.170 Uiso 1 1 calc R . .
C102 C 0.9482(3) 0.9628(7) 0.5404(9) 0.146 Uani 1 1 d G . .
H10B H 0.9623 0.9915 0.5567 0.175 Uiso 1 1 calc R . .
C103 C 0.9209(4) 0.9546(7) 0.5658(7) 0.157 Uani 1 1 d G . .
H10C H 0.9164 0.9776 0.5993 0.188 Uiso 1 1 calc R . .
C104 C 0.9003(3) 0.9126(6) 0.5420(6) 0.089 Uani 1 1 d G . .
H10D H 0.8816 0.9069 0.5593 0.107 Uiso 1 1 calc R . .
C169 C 0.9537(5) 0.2225(10) 0.4406(11) 0.059 Uani 1 1 d . . .
H16C H 0.9575 0.1806 0.4368 0.071 Uiso 1 1 calc R . .
C65 C 0.8697(4) 0.3111(8) 0.6465(6) 0.028 Uani 1 1 d . . .
C26 C 0.8203(4) 0.6347(9) 0.2358(7) 0.038 Uani 1 1 d . . .
H26 H 0.8394 0.6255 0.2555 0.046 Uiso 1 1 calc R . .
C25 C 0.8183(4) 0.6798(8) 0.1926(7) 0.037 Uani 1 1 d . . .
H25 H 0.8357 0.7012 0.1822 0.045 Uiso 1 1 calc R . .
C42 C 0.7464(5) 0.2297(10) 0.1179(9) 0.055 Uani 1 1 d . . .
C200 C 0.9226(5) 0.4728(12) 0.1151(8) 0.059 Uani 1 1 d . . .
H20 H 0.9073 0.4952 0.1323 0.071 Uiso 1 1 calc R . .
C134 C 0.7881(5) 0.2655(9) 0.7300(8) 0.045 Uani 1 1 d . . .
H13B H 0.7691 0.2509 0.7144 0.054 Uiso 1 1 calc R . .
C132 C 0.7647(5) 0.3118(9) 0.8131(9) 0.049 Uani 1 1 d . . .
H13C H 0.7453 0.3017 0.7955 0.059 Uiso 1 1 calc R . .
C82 C 0.8691(5) 0.5744(13) -0.1942(9) 0.069 Uani 1 1 d . . .
H82 H 0.8777 0.5905 -0.2281 0.083 Uiso 1 1 calc R . .
C146 C 0.8243(4) -0.0125(8) 0.2947(7) 0.039 Uani 1 1 d . . .
C31 C 0.8328(4) 0.6079(8) 0.6420(7) 0.035 Uani 1 1 d . . .
H31 H 0.8503 0.6130 0.6684 0.042 Uiso 1 1 calc R . .
C174 C 0.9253(4) 0.3096(11) 0.1915(8) 0.051 Uani 1 1 d . . .
H17B H 0.9231 0.3102 0.1495 0.061 Uiso 1 1 calc R . .
C38 C 0.8119(4) 0.2040(9) 0.5196(8) 0.042 Uani 1 1 d . . .
H38 H 0.8289 0.2041 0.4965 0.050 Uiso 1 1 calc R . .
C89 C 0.7656(5) 0.4999(11) -0.0985(8) 0.054 Uani 1 1 d . . .
H89 H 0.7812 0.4854 -0.1212 0.065 Uiso 1 1 calc R . .
C144 C 0.8191(5) -0.0979(9) 0.2255(8) 0.054 Uani 1 1 d . . .
H14 H 0.7991 -0.0861 0.2125 0.065 Uiso 1 1 calc R . .
C35 C 0.7611(4) 0.1984(10) 0.5824(8) 0.045 Uani 1 1 d . . .
H35 H 0.7436 0.1960 0.6040 0.054 Uiso 1 1 calc R . .
C111 C 0.7799(5) 0.9361(10) 0.4959(10) 0.057 Uani 1 1 d . . .
H11C H 0.7635 0.9630 0.4985 0.068 Uiso 1 1 calc R . .
C154 C 0.7429(5) 0.0796(10) 0.2339(8) 0.049 Uani 1 1 d . . .
H15D H 0.7252 0.1013 0.2209 0.059 Uiso 1 1 calc R . .
C80 C 0.8684(4) 0.4991(9) -0.1145(7) 0.039 Uani 1 1 d . . .
C138 C 0.8712(5) -0.0027(10) 0.3569(8) 0.049 Uani 1 1 d . . .
H13D H 0.8832 0.0193 0.3860 0.059 Uiso 1 1 calc R . .
C197 C 0.9678(5) 0.4113(15) 0.0630(8) 0.075 Uani 1 1 d . . .
H19B H 0.9835 0.3905 0.0452 0.090 Uiso 1 1 calc R . .
C9 C 0.8092(3) 0.5481(9) 0.4465(7) 0.033 Uani 1 1 d . . .
C44 C 0.7890(5) 0.2781(9) 0.1711(7) 0.045 Uani 1 1 d . . .
H44 H 0.8100 0.2873 0.1742 0.054 Uiso 1 1 calc R . .
C150 C 0.7350(6) -0.0904(12) 0.3062(9) 0.069 Uani 1 1 d . . .
H15E H 0.7334 -0.1287 0.3242 0.083 Uiso 1 1 calc R . .
C149 C 0.7629(5) -0.0654(10) 0.3058(8) 0.051 Uani 1 1 d . . .
H14A H 0.7799 -0.0862 0.3235 0.061 Uiso 1 1 calc R . .
C128 C 0.8198(5) 0.3140(9) 0.8104(8) 0.045 Uani 1 1 d . . .
C152 C 0.7129(5) -0.0082(13) 0.2595(8) 0.062 Uani 1 1 d . . .
H15F H 0.6951 0.0114 0.2437 0.075 Uiso 1 1 calc R . .
C39 C 0.7703(4) 0.2975(9) 0.2130(7) 0.041 Uani 1 1 d . . .
C94 C 0.7570(5) 0.5739(10) 0.0476(10) 0.057 Uani 1 1 d . . .
H94 H 0.7415 0.5900 0.0699 0.068 Uiso 1 1 calc R . .
C145 C 0.8360(5) -0.0641(9) 0.2703(8) 0.046 Uani 1 1 d . . .
C148 C 0.7667(4) -0.0101(9) 0.2800(7) 0.042 Uani 1 1 d . . .
C120 C 0.9233(5) 0.3221(12) 0.8647(9) 0.059 Uani 1 1 d . . .
C114 C 0.8043(5) 0.7832(10) 0.5443(8) 0.048 Uani 1 1 d . . .
H11D H 0.7869 0.7698 0.5625 0.057 Uiso 1 1 calc R . .
C188 C 0.9457(4) 0.3137(10) 0.6088(9) 0.046 Uani 1 1 d . . .
H18B H 0.9273 0.2984 0.5904 0.056 Uiso 1 1 calc R . .
C110 C 0.8060(5) 0.9535(11) 0.4663(10) 0.061 Uani 1 1 d . . .
H11E H 0.8058 0.9904 0.4451 0.074 Uiso 1 1 calc R . .
C198 C 0.9508(5) 0.4530(12) 0.0313(7) 0.056 Uani 1 1 d . . .
C171 C 0.9370(4) 0.2421(9) 0.3359(9) 0.044 Uani 1 1 d . . .
C40 C 0.7398(5) 0.2816(10) 0.2084(8) 0.049 Uani 1 1 d . . .
H40 H 0.7267 0.2951 0.2370 0.059 Uiso 1 1 calc R . .
C143 C 0.8318(7) -0.1471(12) 0.2015(11) 0.073 Uani 1 1 d . . .
H14B H 0.8212 -0.1676 0.1695 0.087 Uiso 1 1 calc R . .
C81 C 0.8810(5) 0.5222(12) -0.1672(9) 0.059 Uani 1 1 d . . .
H81 H 0.8973 0.5019 -0.1834 0.071 Uiso 1 1 calc R . .
C133 C 0.7905(5) 0.2963(10) 0.7849(8) 0.046 Uani 1 1 d . . .
C113 C 0.8048(4) 0.8414(10) 0.5196(8) 0.045 Uani 1 1 d . . .
Cl5 Cl 1.01680(13) 0.7841(2) 0.4255(3) 0.061 Uani 1 1 d . . .
C181 C 0.9717(4) 0.7046(8) 0.4386(8) 0.037 Uani 1 1 d . . .
H18C H 0.9622 0.7348 0.4602 0.045 Uiso 1 1 calc R . .
C184 C 0.9900(4) 0.3711(9) 0.6042(7) 0.036 Uani 1 1 d . . .
H18D H 1.0027 0.3966 0.5833 0.043 Uiso 1 1 calc R . .
C182 C 0.9579(4) 0.6492(8) 0.4288(8) 0.038 Uani 1 1 d . . .
H18E H 0.9385 0.6428 0.4429 0.045 Uiso 1 1 calc R . .
C178 C 0.9994(4) 0.6159(9) 0.3808(8) 0.041 Uani 1 1 d . . .
H17C H 1.0094 0.5846 0.3616 0.049 Uiso 1 1 calc R . .
C107 C 0.8566(4) 0.8215(8) 0.4948(7) 0.037 Uani 1 1 d . . .
C185 C 0.9984(4) 0.3539(10) 0.6616(8) 0.048 Uani 1 1 d . . .
H18F H 1.0170 0.3683 0.6799 0.058 Uiso 1 1 calc R . .
C119 C 0.9358(5) 0.3679(12) 0.8289(8) 0.061 Uani 1 1 d . . .
H11F H 0.9554 0.3836 0.8392 0.073 Uiso 1 1 calc R . .
C180 C 0.9989(5) 0.7151(9) 0.4170(9) 0.049 Uani 1 1 d . . .
C179 C 1.0139(5) 0.6700(10) 0.3878(9) 0.050 Uani 1 1 d . . .
H17D H 1.0333 0.6766 0.3736 0.060 Uiso 1 1 calc R . .
C90A C 0.7361(5) 0.4949(14) -0.1203(10) 0.067 Uani 1 1 d . . .
H90 H 0.7313 0.4767 -0.1577 0.081 Uiso 1 1 calc R . .
C130 C 0.7961(5) 0.3581(10) 0.8900(10) 0.057 Uani 1 1 d . . .
H13E H 0.7972 0.3800 0.9262 0.069 Uiso 1 1 calc R . .
C124 C 0.8820(6) 0.2542(13) 0.8855(9) 0.070 Uani 1 1 d . . .
H12B H 0.8625 0.2375 0.8763 0.084 Uiso 1 1 calc R . .
C141 C 0.8766(7) -0.1373(12) 0.2632(12) 0.080 Uani 1 1 d . . .
C91 C 0.7135(6) 0.5167(16) -0.0873(11) 0.090 Uani 1 1 d . . .
H91 H 0.6932 0.5141 -0.1037 0.108 Uiso 1 1 calc R . .
C121 C 0.9381(7) 0.2988(17) 0.9170(12) 0.095 Uani 1 1 d . . .
H12C H 0.9572 0.3154 0.9291 0.114 Uiso 1 1 calc R . .
C142 C 0.8597(8) -0.1677(13) 0.2232(12) 0.086 Uani 1 1 d . . .
H14C H 0.8670 -0.2047 0.2089 0.103 Uiso 1 1 calc R . .
C92A C 0.7187(7) 0.5420(18) -0.0319(12) 0.097 Uani 1 1 d . . .
H92 H 0.7024 0.5544 -0.0097 0.117 Uiso 1 1 calc R . .
C131 C 0.7673(6) 0.3405(11) 0.8642(12) 0.070 Uani 1 1 d . . .
H13F H 0.7497 0.3496 0.8839 0.084 Uiso 1 1 calc R . .
C122 C 0.9279(8) 0.256(2) 0.9508(11) 0.125 Uani 1 1 d . . .
H12D H 0.9396 0.2407 0.9842 0.150 Uiso 1 1 calc R . .
C123 C 0.8999(7) 0.2349(15) 0.9352(11) 0.088 Uani 1 1 d . . .
H12E H 0.8918 0.2051 0.9597 0.105 Uiso 1 1 calc R . .
C18A C 0.9457(10) 0.165(2) 0.3574(18) 0.050 Uani 0.50 1 d P A 1
C19A C 0.9746(10) 0.150(2) 0.3420(17) 0.050 Uani 0.50 1 d P A 1
H19C H 0.9897 0.1808 0.3423 0.060 Uiso 0.50 1 calc PR A 1
C20A C 0.9814(10) 0.0920(19) 0.3262(18) 0.050 Uani 0.50 1 d P A 1
H20A H 1.0012 0.0823 0.3157 0.060 Uiso 0.50 1 calc PR A 1
C21A C 0.9594(10) 0.048(2) 0.3257(18) 0.050 Uani 0.50 1 d P A 1
C22A C 0.9305(10) 0.062(2) 0.3411(17) 0.050 Uani 0.50 1 d P A 1
H22A H 0.9154 0.0314 0.3408 0.060 Uiso 0.50 1 calc PR A 1
C23A C 0.9236(10) 0.120(2) 0.3569(17) 0.050 Uani 0.50 1 d P A 1
H23A H 0.9038 0.1299 0.3673 0.060 Uiso 0.50 1 calc PR A 1
C18B C 0.9407(10) 0.187(2) 0.2999(18) 0.050 Uani 0.50 1 d P A 2
C19B C 0.9696(10) 0.173(2) 0.2845(17) 0.050 Uani 0.50 1 d P A 2
H19D H 0.9847 0.2033 0.2848 0.060 Uiso 0.50 1 calc PR A 2
C20B C 0.9765(10) 0.115(2) 0.2687(17) 0.050 Uani 0.50 1 d P A 2
H20B H 0.9963 0.1049 0.2582 0.060 Uiso 0.50 1 calc PR A 2
C21B C 0.9545(10) 0.070(2) 0.2682(18) 0.050 Uani 0.50 1 d P A 2
C22B C 0.9256(10) 0.084(2) 0.2836(17) 0.050 Uani 0.50 1 d P A 2
H22B H 0.9105 0.0539 0.2833 0.060 Uiso 0.50 1 calc PR A 2
C23B C 0.9187(10) 0.1427(19) 0.2994(18) 0.050 Uani 0.50 1 d P A 2
H23B H 0.8989 0.1523 0.3099 0.060 Uiso 0.50 1 calc PR A 2
O1A O 0.7900(3) 0.7637(6) 0.3138(6) 0.050 Uani 1 1 d . . .
H1A H 0.8042 0.7622 0.2912 0.075 Uiso 1 1 calc RD . .
C1A C 0.8009(5) 0.7854(10) 0.3692(8) 0.050 Uani 1 1 d . . .
H1AC H 0.8157 0.8173 0.3639 0.075 Uiso 1 1 calc R . .
H1AB H 0.8106 0.7525 0.3923 0.075 Uiso 1 1 calc R . .
H1AA H 0.7841 0.8014 0.3901 0.075 Uiso 1 1 calc R . .
C140 C 0.8650(5) -0.0831(10) 0.2909(8) 0.050 Uani 1 1 d . . .
Cl7A Cl 0.96960(11) -0.0157(2) 0.2993(2) 0.050 Uani 1 1 d . A 1
Cl7B Cl 0.96150(11) -0.0094(2) 0.2625(2) 0.050 Uani 1 1 d . A 2

loop_
_atom_site_aniso_label
_atom_site_aniso_U_11
_atom_site_aniso_U_22
_atom_site_aniso_U_33
_atom_site_aniso_U_23
_atom_site_aniso_U_13
_atom_site_aniso_U_12
Dy2 0.024 0.032 0.023 0.000 0.001 -0.003
Dy1 0.028 0.031 0.023 -0.001 0.001 -0.001
Cl1 0.077 0.045 0.042 0.013 0.011 0.018
Cl6 0.051 0.093 0.038 0.027 -0.001 0.016
Cl2 0.082 0.047 0.033 -0.010 0.001 0.012
Cl3 0.061 0.061 0.088 0.041 0.016 -0.003
Cl8 0.051 0.145 0.033 0.001 0.010 -0.005
Cl4 0.133 0.080 0.047 -0.022 -0.015 -0.036
C67 0.016 0.037 0.024 0.006 -0.002 -0.008
N12 0.032 0.029 0.024 0.000 0.008 -0.002
C62 0.020 0.030 0.027 -0.002 0.003 0.008
C46 0.036 0.035 0.016 -0.006 -0.001 0.000
C54 0.021 0.025 0.022 0.000 0.000 -0.006
N8 0.030 0.028 0.025 -0.003 0.003 -0.002
N6 0.028 0.022 0.020 0.001 0.001 -0.004
N7 0.015 0.023 0.023 -0.002 0.002 -0.002
O20 0.047 0.035 0.020 0.002 0.000 0.001
O21 0.056 0.026 0.027 -0.003 -0.001 -0.001
C1 0.030 0.038 0.030 0.005 0.004 -0.002
N13 0.040 0.018 0.023 -0.005 -0.003 -0.002
N9 0.048 0.026 0.027 0.003 0.004 -0.004
C51 0.028 0.041 0.025 0.008 -0.005 -0.013
C69 0.019 0.027 0.029 0.008 0.003 0.004
C70 0.027 0.026 0.025 0.000 0.001 -0.004
N10 0.032 0.038 0.020 0.006 0.003 0.001
C59 0.023 0.022 0.024 0.000 -0.001 0.007
C86 0.042 0.050 0.023 0.006 -0.004 -0.016
O31 0.051 0.025 0.036 0.006 0.003 0.007
N3 0.042 0.025 0.027 0.001 -0.009 0.000
O33 0.053 0.033 0.031 -0.008 -0.006 0.007
C68 0.035 0.026 0.016 -0.003 0.002 -0.003
C52 0.023 0.033 0.015 0.002 -0.002 -0.002
O36 0.048 0.044 0.032 0.004 0.011 0.006
N11 0.024 0.030 0.018 0.001 -0.002 0.000
O38 0.058 0.028 0.022 0.001 -0.002 -0.009
N2 0.017 0.030 0.027 -0.013 0.001 0.009
C20 0.041 0.045 0.024 -0.015 0.007 -0.004
O42 0.055 0.037 0.018 -0.003 -0.007 0.001
C165 0.012 0.038 0.028 0.014 0.004 0.000
N14 0.022 0.044 0.021 0.003 0.003 -0.006
C164 0.035 0.040 0.027 -0.005 0.000 0.004
C12 0.026 0.038 0.017 -0.001 0.003 0.001
C53 0.022 0.043 0.026 0.011 0.002 0.019
C60 0.030 0.037 0.016 -0.001 0.002 0.007
C93 0.053 0.098 0.051 0.003 -0.005 0.009
C163 0.028 0.045 0.022 -0.006 -0.010 -0.002
C76 0.032 0.042 0.022 0.006 0.005 -0.009
C47 0.039 0.021 0.025 0.007 -0.002 -0.008
C30 0.059 0.036 0.021 -0.002 0.002 -0.002
C45 0.025 0.032 0.031 -0.004 0.007 -0.001
C57 0.025 0.027 0.040 0.008 -0.001 -0.004
N1 0.036 0.036 0.024 -0.006 0.000 -0.006
C8 0.032 0.036 0.037 -0.008 -0.008 0.008
C6 0.023 0.045 0.029 0.008 0.003 0.007
C18 0.043 0.033 0.032 -0.007 0.003 -0.009
C160 0.022 0.043 0.036 -0.001 0.008 -0.012
C75 0.036 0.026 0.036 0.001 -0.002 -0.008
C4 0.030 0.037 0.019 0.006 -0.004 -0.010
C63 0.030 0.034 0.025 -0.005 -0.003 0.001
C74 0.036 0.049 0.024 -0.001 -0.003 -0.011
C17 0.041 0.020 0.033 0.007 -0.003 -0.004
C177 0.021 0.039 0.031 0.008 -0.004 -0.001
C5 0.023 0.043 0.031 0.004 -0.003 0.001
C72 0.049 0.030 0.027 0.003 -0.001 -0.011
O72 0.052 0.041 0.025 0.008 -0.005 -0.004
C7 0.031 0.032 0.036 -0.002 0.004 0.001
C3 0.041 0.044 0.022 -0.001 -0.001 0.002
N17 0.039 0.039 0.034 -0.013 0.006 -0.005
C11 0.021 0.036 0.039 0.003 0.000 0.005
C19 0.023 0.029 0.031 0.000 -0.002 -0.015
C58 0.024 0.045 0.028 0.006 -0.001 -0.001
C161 0.029 0.030 0.024 -0.002 0.000 0.003
C88 0.056 0.055 0.034 0.011 0.000 -0.001
C21 0.045 0.027 0.023 0.001 0.001 0.009
C55 0.029 0.042 0.027 0.013 0.003 0.006
C33 0.029 0.055 0.025 -0.002 0.003 -0.001
C136 0.046 0.035 0.040 0.012 0.010 0.002
N16 0.012 0.036 0.041 0.004 -0.007 0.014
C87 0.059 0.038 0.023 0.000 0.000 0.003
C135 0.045 0.037 0.037 0.001 0.000 -0.003
C77 0.056 0.034 0.021 0.004 -0.003 -0.011
C159 0.062 0.036 0.040 0.014 0.001 -0.020
C2 0.035 0.039 0.039 -0.007 0.007 -0.016
C117 0.047 0.054 0.017 -0.002 -0.006 0.001
C43 0.092 0.041 0.034 -0.010 0.012 0.012
C158 0.053 0.071 0.031 0.010 0.001 -0.018
C61 0.021 0.035 0.032 0.003 -0.003 -0.003
C22 0.047 0.037 0.032 0.002 0.000 0.003
C156 0.041 0.033 0.026 -0.003 -0.009 -0.009
C71 0.026 0.034 0.019 -0.001 -0.003 -0.006
N15 0.029 0.018 0.024 -0.007 0.003 -0.007
C153 0.049 0.057 0.032 -0.010 -0.003 -0.013
C109 0.049 0.042 0.054 0.015 0.004 0.013
C157 0.048 0.049 0.026 0.006 -0.002 -0.016
C95 0.060 0.029 0.027 -0.002 0.000 0.012
C167 0.037 0.025 0.050 0.009 0.010 0.007
C137 0.057 0.035 0.025 0.016 -0.006 -0.011
C176 0.033 0.076 0.021 -0.002 0.010 0.005
C186 0.036 0.064 0.033 0.016 0.006 0.021
C10 0.023 0.045 0.033 0.005 0.004 -0.001
C139 0.059 0.035 0.078 0.008 -0.011 0.004
C14 0.025 0.046 0.025 0.008 0.005 0.002
C49 0.045 0.027 0.028 -0.002 -0.001 -0.003
C16 0.033 0.039 0.029 -0.005 0.001 -0.001
C41 0.068 0.065 0.035 -0.015 -0.010 -0.022
C64 0.036 0.041 0.021 0.004 0.001 -0.002
C126 0.051 0.055 0.021 0.004 0.003 0.003
C73 0.036 0.034 0.029 -0.002 -0.001 -0.005
C116 0.051 0.038 0.027 -0.005 -0.010 -0.005
C83 0.056 0.066 0.055 0.024 -0.014 -0.005
C15 0.027 0.023 0.035 0.009 0.000 0.001
C48 0.037 0.043 0.026 -0.015 -0.003 -0.005
C28 0.036 0.060 0.034 -0.014 -0.003 0.005
C66 0.033 0.026 0.031 -0.004 0.000 -0.003
C108 0.044 0.033 0.046 -0.004 0.001 0.003
C196 0.042 0.087 0.031 -0.009 0.005 -0.019
C118 0.042 0.068 0.031 -0.007 -0.005 -0.005
C125 0.055 0.069 0.032 0.001 -0.005 0.009
C155 0.063 0.045 0.034 -0.009 -0.012 0.016
N4 0.018 0.048 0.027 -0.006 -0.001 -0.004
C175 0.031 0.054 0.026 -0.013 0.010 -0.012
C173 0.054 0.040 0.056 -0.024 0.018 -0.016
C147 0.051 0.025 0.027 -0.005 -0.008 -0.001
C170 0.037 0.022 0.044 -0.006 0.003 -0.006
C36 0.048 0.043 0.055 0.022 -0.002 -0.005
C96 0.060 0.025 0.036 0.008 -0.008 -0.004
C162 0.024 0.030 0.041 -0.015 0.004 -0.010
C195 0.032 0.074 0.032 0.000 -0.001 -0.010
C84 0.057 0.054 0.030 0.009 -0.006 0.004
C34 0.039 0.047 0.033 0.000 -0.003 0.004
C79 0.047 0.052 0.031 0.000 0.002 0.000
C13 0.036 0.042 0.028 0.005 -0.001 -0.005
C112 0.050 0.048 0.048 -0.010 0.008 -0.008
C50 0.050 0.027 0.019 -0.003 0.000 -0.009
C151 0.044 0.106 0.036 -0.011 0.018 -0.040
C27 0.039 0.038 0.025 0.001 0.004 -0.002
C85 0.060 0.044 0.018 0.010 0.001 -0.020
C115 0.059 0.028 0.026 -0.001 0.004 0.003
C32 0.040 0.035 0.027 0.011 0.003 0.002
C172 0.021 0.060 0.049 -0.017 0.016 -0.010
C78 0.055 0.049 0.026 -0.003 -0.002 0.004
C24 0.058 0.031 0.027 0.002 0.003 0.014
C166 0.030 0.043 0.039 0.021 0.009 0.002
C168 0.054 0.038 0.077 0.027 0.004 0.017
C187 0.039 0.055 0.059 0.037 -0.007 -0.002
C129 0.069 0.054 0.036 -0.009 0.019 -0.007
C29 0.033 0.047 0.044 -0.010 -0.003 0.015
C199 0.037 0.097 0.037 0.002 0.005 -0.004
C56 0.032 0.039 0.031 0.000 -0.005 -0.003
C127 0.048 0.043 0.027 0.005 0.008 -0.002
C183 0.027 0.045 0.031 0.007 -0.004 0.002
C23 0.049 0.035 0.046 -0.008 -0.001 0.015
C37 0.046 0.037 0.044 0.013 0.009 0.012
C99 0.034 0.045 0.147 0.020 0.007 0.009
C98 0.046 0.038 0.086 0.016 0.011 -0.001
C97 0.037 0.036 0.059 0.004 0.006 0.010
C106 0.035 0.031 0.063 0.004 -0.001 -0.003
C105 0.040 0.057 0.089 -0.019 -0.012 0.002
C100 0.043 0.046 0.164 -0.024 0.008 0.005
C101 0.052 0.090 0.278 -0.004 -0.018 -0.028
C102 0.093 0.064 0.271 -0.072 -0.048 -0.013
C103 0.082 0.123 0.260 -0.124 -0.026 -0.008
C104 0.066 0.056 0.139 -0.044 -0.031 0.007
C169 0.065 0.029 0.083 -0.007 0.004 0.010
C65 0.026 0.037 0.021 0.005 -0.005 0.001
C26 0.038 0.047 0.030 0.001 0.004 0.002
C25 0.046 0.035 0.031 0.005 0.006 -0.004
C42 0.065 0.054 0.044 0.001 -0.009 -0.012
C200 0.038 0.105 0.037 -0.008 0.009 -0.020
C134 0.052 0.040 0.042 -0.001 0.002 -0.006
C132 0.050 0.042 0.058 -0.005 0.016 -0.014
C82 0.053 0.118 0.034 0.030 -0.001 -0.020
C146 0.051 0.034 0.029 0.010 -0.007 -0.008
C31 0.041 0.041 0.022 0.003 -0.004 0.003
C174 0.042 0.074 0.038 -0.032 0.012 -0.016
C38 0.041 0.045 0.041 -0.003 0.006 -0.002
C89 0.054 0.078 0.027 0.003 -0.013 -0.007
C144 0.081 0.031 0.048 0.006 -0.009 0.003
C35 0.032 0.065 0.037 0.018 -0.004 -0.017
C111 0.044 0.056 0.070 0.000 0.003 0.012
C154 0.045 0.063 0.039 -0.024 -0.006 0.007
C80 0.044 0.045 0.029 0.005 0.004 -0.005
C138 0.054 0.046 0.044 0.002 -0.013 0.000
C197 0.053 0.141 0.032 -0.014 0.007 -0.025
C9 0.018 0.045 0.035 0.000 -0.002 -0.002
C44 0.069 0.036 0.030 -0.008 0.003 0.008
C150 0.093 0.073 0.044 -0.023 0.026 -0.029
C149 0.059 0.056 0.037 -0.021 0.006 -0.027
C128 0.056 0.042 0.038 0.011 0.010 -0.012
C152 0.038 0.114 0.035 -0.034 0.007 -0.017
C39 0.044 0.045 0.033 0.003 -0.003 -0.009
C94 0.059 0.053 0.061 -0.006 0.015 0.025
C145 0.064 0.036 0.037 0.010 -0.003 0.014
C148 0.051 0.046 0.028 -0.004 0.001 -0.003
C120 0.057 0.077 0.043 -0.008 -0.003 0.019
C114 0.057 0.052 0.034 -0.004 0.002 -0.017
C188 0.027 0.053 0.058 0.017 -0.006 -0.008
C110 0.064 0.050 0.067 0.007 -0.016 0.002
C198 0.052 0.096 0.019 -0.006 0.006 -0.020
C171 0.034 0.031 0.068 -0.010 0.016 -0.010
C40 0.053 0.051 0.043 -0.002 -0.003 -0.015
C143 0.094 0.054 0.069 -0.001 -0.011 0.013
C81 0.044 0.086 0.050 0.014 0.016 -0.008
C133 0.050 0.049 0.041 -0.001 0.012 -0.001
C113 0.043 0.052 0.038 -0.011 -0.006 0.007
Cl5 0.055 0.040 0.090 0.004 0.002 -0.016
C181 0.037 0.031 0.043 0.003 0.000 -0.002
C184 0.034 0.047 0.027 0.002 0.005 -0.001
C182 0.032 0.039 0.042 0.007 0.005 0.000
C178 0.032 0.037 0.054 0.015 0.008 0.008
C107 0.043 0.033 0.035 -0.004 0.001 -0.005
C185 0.025 0.070 0.048 0.012 -0.008 0.016
C119 0.057 0.092 0.033 -0.007 -0.006 0.005
C180 0.057 0.035 0.056 0.003 -0.004 0.003
C179 0.037 0.045 0.066 0.008 -0.001 -0.007
C90A 0.045 0.107 0.049 0.001 0.000 -0.011
C130 0.063 0.053 0.060 -0.018 0.023 -0.014
C124 0.074 0.093 0.044 0.017 0.005 0.018
C141 0.104 0.048 0.085 -0.006 -0.019 0.037
C91 0.052 0.143 0.071 0.012 -0.020 -0.005
C121 0.083 0.136 0.061 -0.003 -0.027 0.026
C142 0.116 0.062 0.078 -0.009 -0.012 0.018
C92A 0.072 0.152 0.066 -0.006 -0.004 0.013
C131 0.080 0.047 0.087 -0.017 0.042 -0.005
C122 0.118 0.207 0.045 0.039 -0.024 0.045
C123 0.113 0.101 0.050 0.037 0.014 0.027
C18A 0.050 0.050 0.050 0.000 0.004 0.000
C19A 0.050 0.050 0.050 0.000 0.004 0.000
C20A 0.050 0.050 0.050 0.000 0.004 0.000
C21A 0.050 0.050 0.050 0.000 0.004 0.000
C22A 0.050 0.050 0.050 0.000 0.004 0.000
C23A 0.050 0.050 0.050 0.000 0.004 0.000
C18B 0.050 0.050 0.050 0.000 0.004 0.000
C19B 0.050 0.050 0.050 0.000 0.004 0.000
C20B 0.050 0.050 0.050 0.000 0.004 0.000
C21B 0.050 0.050 0.050 0.000 0.004 0.000
C22B 0.050 0.050 0.050 0.000 0.004 0.000
C23B 0.050 0.050 0.050 0.000 0.004 0.000
O1A 0.050 0.050 0.050 0.000 0.004 0.000
C1A 0.050 0.050 0.050 0.000 0.004 0.000
C140 0.050 0.050 0.050 0.000 0.004 0.000
Cl7A 0.050 0.050 0.050 0.000 0.004 0.000
Cl7B 0.050 0.050 0.050 0.000 0.004 0.000

loop_
_atom_type_symbol
_atom_type_description
_atom_type_scat_dispersion_real
_atom_type_scat_dispersion_imag
_atom_type_scat_source
C C 0.0181 0.0091 'International Tables Vol C Tables 4.2.6.8 and 6.1.1.4'
H H 0.0000 0.0000 'International Tables Vol C Tables 4.2.6.8 and 6.1.1.4'
O O 0.0492 0.0322 'International Tables Vol C Tables 4.2.6.8 and 6.1.1.4'
Dy Dy -9.8046 9.8477 'International Tables Vol C Tables 4.2.6.8 and 6.1.1.4'
Cl Cl 0.3639 0.7018 'International Tables Vol C Tables 4.2.6.8 and 6.1.1.4'
N N 0.0311 0.0180 'International Tables Vol C Tables 4.2.6.8 and 6.1.1.4'

loop_
_geom_angle_atom_site_label_1
_geom_angle_atom_site_label_2
_geom_angle_atom_site_label_3
_geom_angle
N16 Dy2 N14 118.4(5)
N16 Dy2 N15 75.3(5)
N14 Dy2 N15 75.8(4)
N16 Dy2 N17 75.2(5)
N14 Dy2 N17 74.1(5)
N15 Dy2 N17 119.7(5)
N16 Dy2 N13 140.3(4)
N14 Dy2 N13 84.9(4)
N15 Dy2 N13 80.8(4)
N17 Dy2 N13 144.5(5)
N16 Dy2 N11 144.9(4)
N14 Dy2 N11 81.3(4)
N15 Dy2 N11 139.8(4)
N17 Dy2 N11 83.9(5)
N13 Dy2 N11 64.5(4)
N16 Dy2 N9 84.6(5)
N14 Dy2 N9 139.4(4)
N15 Dy2 N9 144.7(4)
N17 Dy2 N9 81.3(5)
N13 Dy2 N9 97.9(4)
N11 Dy2 N9 64.2(4)
N16 Dy2 N7 82.1(4)
N14 Dy2 N7 145.6(4)
N15 Dy2 N7 84.3(4)
N17 Dy2 N7 140.2(5)
N13 Dy2 N7 64.2(4)
N11 Dy2 N7 97.3(4)
N9 Dy2 N7 64.2(4)
N16 Dy2 Dy1 121.4(3)
N14 Dy2 Dy1 120.2(3)
N15 Dy2 Dy1 120.4(3)
N17 Dy2 Dy1 119.9(4)
N13 Dy2 Dy1 48.9(3)
N11 Dy2 Dy1 48.2(3)
N9 Dy2 Dy1 49.0(3)
N7 Dy2 Dy1 49.1(2)
N4 Dy1 N1 76.2(5)
N4 Dy1 N3 74.4(5)
N1 Dy1 N3 120.4(5)
N4 Dy1 N2 119.4(5)
N1 Dy1 N2 74.8(4)
N3 Dy1 N2 76.5(5)
N4 Dy1 N11 115.6(4)
N1 Dy1 N11 76.2(4)
N3 Dy1 N11 163.1(4)
N2 Dy1 N11 107.4(4)
N4 Dy1 N13 162.3(4)
N1 Dy1 N13 115.8(4)
N3 Dy1 N13 107.2(4)
N2 Dy1 N13 77.5(4)
N11 Dy1 N13 59.0(4)
N4 Dy1 N9 75.9(5)
N1 Dy1 N9 107.2(4)
N3 Dy1 N9 114.0(4)
N2 Dy1 N9 164.1(4)
N11 Dy1 N9 59.0(4)
N13 Dy1 N9 87.7(4)
N4 Dy1 N7 106.3(4)
N1 Dy1 N7 163.3(4)
N3 Dy1 N7 75.7(4)
N2 Dy1 N7 116.1(4)
N11 Dy1 N7 88.0(3)
N13 Dy1 N7 58.4(4)
N9 Dy1 N7 58.7(4)
N4 Dy1 Dy2 119.8(3)
N1 Dy1 Dy2 119.9(3)
N3 Dy1 Dy2 119.7(3)
N2 Dy1 Dy2 120.8(3)
N11 Dy1 Dy2 43.9(2)
N13 Dy1 Dy2 43.6(3)
N9 Dy1 Dy2 44.1(3)
N7 Dy1 Dy2 44.1(2)
C66 C67 C62 122.5(14)
C66 C67 C68 131.2(16)
C62 C67 C68 106.1(14)
C53 N12 C52 120.4(15)
C67 C62 C63 119.6(15)
C67 C62 C61 108.0(13)
C63 C62 C61 132.5(16)
C51 C46 C47 121.9(15)
C51 C46 C45 105.4(13)
C47 C46 C45 132.6(16)
C55 C54 C59 121.6(14)
C55 C54 C53 132.6(14)
C59 C54 C53 105.7(13)
C68 N8 C69 122.5(14)
C61 N6 C60 120.7(13)
C61 N7 C68 107.3(11)
C61 N7 Dy2 120.3(9)
C68 N7 Dy2 119.4(9)
C61 N7 Dy1 109.5(9)
C68 N7 Dy1 111.4(9)
Dy2 N7 Dy1 86.8(3)
C64 O20 C117 119.1(13)
C73 O21 C156 115.9(12)
C20 C1 N1 126.7(14)
C20 C1 C2 121.8(16)
N1 C1 C2 110.9(15)
C53 N13 C60 106.5(13)
C53 N13 Dy2 118.6(10)
C60 N13 Dy2 122.3(10)
C53 N13 Dy1 110.3(10)
C60 N13 Dy1 109.5(10)
Dy2 N13 Dy1 87.5(4)
C76 N9 C69 105.9(14)
C76 N9 Dy2 120.0(10)
C69 N9 Dy2 118.3(10)
C76 N9 Dy1 111.3(11)
C69 N9 Dy1 113.3(10)
Dy2 N9 Dy1 87.0(4)
C46 C51 C50 121.0(14)
C46 C51 C52 106.7(14)
C50 C51 C52 132.0(17)
N8 C69 N9 126.9(15)
N8 C69 C70 121.9(14)
N9 C69 C70 110.9(13)
C71 C70 C75 123.9(15)
C71 C70 C69 131.6(14)
C75 C70 C69 104.5(14)
C45 N10 C76 121.9(14)
C58 C59 C54 120.3(15)
C58 C59 C60 131.9(14)
C54 C59 C60 107.3(13)
C77 C86 C87 118.5(15)
C77 C86 C85 117.3(18)
C87 C86 C85 124.0(17)
C97 O31 C56 119.5(12)
C14 N3 C11 105.4(12)
C14 N3 Dy1 126.2(11)
C11 N3 Dy1 125.3(11)
C57 O33 C116 116.3(12)
N8 C68 N7 127.6(12)
N8 C68 C67 122.5(15)
N7 C68 C67 109.9(13)
N12 C52 N11 127.5(12)
N12 C52 C51 122.3(15)
N11 C52 C51 110.2(14)
C136 O36 C65 114.4(13)
C45 N11 C52 106.0(12)
C45 N11 Dy2 119.7(10)
C52 N11 Dy2 119.3(9)
C45 N11 Dy1 110.9(9)
C52 N11 Dy1 111.8(9)
Dy2 N11 Dy1 87.9(3)
C72 O38 C137 117.7(13)
C9 N2 C6 103.6(13)
C9 N2 Dy1 125.3(10)
C6 N2 Dy1 125.8(10)
C19 C20 C1 125.5(15)
C19 C20 C39 117.9(16)
C1 C20 C39 116.5(15)
C77 O42 C48 118.6(13)
N15 C165 C166 125.4(15)
N15 C165 C164 109.7(14)
C166 C165 C164 124.5(14)
C157 N14 C160 106.8(14)
C157 N14 Dy2 125.6(12)
C160 N14 Dy2 125.5(10)
C163 C164 C165 108.2(13)
C13 C12 C11 106.5(15)
N12 C53 N13 129.1(17)
N12 C53 C54 121.2(15)
N13 C53 C54 109.6(12)
N6 C60 N13 126.8(15)
N6 C60 C59 122.5(13)
N13 C60 C59 110.8(13)
C92A C93 C94 122(2)
C92A C93 C88 120(2)
C94 C93 C88 118(2)
C164 C163 C162 105.4(15)
N10 C76 N9 125.8(16)
N10 C76 C75 123.0(15)
N9 C76 C75 111.0(14)
C48 C47 C46 118.4(15)
C29 C30 C31 121.3(16)
C29 C30 Cl2 117.9(15)
C31 C30 Cl2 120.6(14)
N11 C45 N10 128.4(14)
N11 C45 C46 111.7(15)
N10 C45 C46 119.9(14)
O33 C57 C58 116.7(14)
O33 C57 C56 123.1(15)
C58 C57 C56 120.1(16)
C1 N1 C4 105.7(12)
C1 N1 Dy1 125.6(11)
C4 N1 Dy1 125.8(10)
C7 C8 C9 107.4(16)
C7 C6 N2 111.9(14)
C7 C6 C5 124.6(16)
N2 C6 C5 123.1(16)
C17 C18 C19 107.5(15)
C161 C160 N14 125.7(16)
C161 C160 C159 124.4(17)
N14 C160 C159 109.7(14)
C74 C75 C70 119.7(16)
C74 C75 C76 132.4(16)
C70 C75 C76 107.7(14)
C5 C4 N1 126.7(13)
C5 C4 C3 125.2(16)
N1 C4 C3 107.9(14)
C64 C63 C62 118.9(16)
C75 C74 C73 117.5(15)
C18 C17 C16 108.1(15)
C182 C177 C178 115.8(17)
C182 C177 C161 124.3(15)
C178 C177 C161 119.9(16)
C4 C5 C6 124.9(16)
C4 C5 C21 118.2(14)
C6 C5 C21 116.8(16)
O38 C72 C73 122.9(15)
O38 C72 C71 117.7(13)
C73 C72 C71 119.4(15)
C49 O72 C96 113.2(13)
C8 C7 C6 107.0(16)
C2 C3 C4 109.3(16)
C175 N17 C172 107.0(14)
C175 N17 Dy2 125.1(12)
C172 N17 Dy2 122.6(11)
N3 C11 C12 111.0(15)
N3 C11 C10 125.6(15)
C12 C11 C10 123.1(15)
C20 C19 N4 124.4(15)
C20 C19 C18 125.5(14)
N4 C19 C18 109.3(13)
C57 C58 C59 119.1(15)
C160 C161 C162 127.1(16)
C160 C161 C177 116.6(14)
C162 C161 C177 116.2(13)
C89 C88 C93 119(2)
C89 C88 C87 120.9(19)
C93 C88 C87 120.6(18)
C26 C21 C22 119.4(16)
C26 C21 C5 120.1(15)
C22 C21 C5 120.4(16)
C54 C55 C56 117.4(14)
C38 C33 C34 117.9(17)
C38 C33 C15 121.5(15)
C34 C33 C15 120.6(17)
O36 C136 C127 120.2(17)
O36 C136 C135 117.0(16)
C127 C136 C135 122.9(17)
C170 N16 C167 105.9(14)
C170 N16 Dy2 128.3(11)
C167 N16 Dy2 125.4(11)
C96 C87 C88 117.4(18)
C96 C87 C86 116.1(17)
C88 C87 C86 126.3(16)
C136 C135 C134 119.2(17)
O42 C77 C86 118.6(17)
O42 C77 C78 119.5(16)
C86 C77 C78 121.7(16)
C158 C159 C160 109.8(17)
C3 C2 C1 106.2(15)
C126 C117 O20 119.6(17)
C126 C117 C118 125.2(17)
O20 C117 C118 114.9(17)
C42 C43 C44 123(2)
C159 C158 C157 104.0(15)
N6 C61 N7 129.5(14)
N6 C61 C62 121.6(14)
N7 C61 C62 108.7(14)
C21 C22 C23 120.7(18)
C155 C156 C147 123.6(18)
C155 C156 O21 117.1(17)
C147 C156 O21 119.1(16)
C70 C71 C72 118.2(14)
C165 N15 C162 108.1(13)
C165 N15 Dy2 123.9(10)
C162 N15 Dy2 122.8(10)
C152 C153 C154 123(2)
C152 C153 C148 117(2)
C154 C153 C148 120.3(18)
C110 C109 C108 122(2)
N14 C157 C176 126.6(17)
N14 C157 C158 109.6(16)
C176 C157 C158 123.5(15)
C94 C95 C96 120.3(17)
N16 C167 C166 127.7(16)
N16 C167 C168 108.4(17)
C166 C167 C168 123.9(17)
C146 C137 O38 119.6(17)
C146 C137 C138 121.7(19)
O38 C137 C138 118.7(16)
C175 C176 C157 126.4(14)
C175 C176 C195 117.5(17)
C157 C176 C195 115.6(18)
C185 C186 C187 120.8(16)
C185 C186 Cl6 120.7(16)
C187 C186 Cl6 118.5(15)
C9 C10 C11 125.1(16)
C9 C10 C27 119.4(16)
C11 C10 C27 115.3(14)
C138 C139 C140 121(2)
C15 C14 N3 125.8(14)
C15 C14 C13 124.5(16)
N3 C14 C13 109.1(16)
O72 C49 C50 119.1(15)
O72 C49 C48 121.8(14)
C50 C49 C48 119.1(15)
N4 C16 C15 126.5(16)
N4 C16 C17 110.4(13)
C15 C16 C17 123.0(16)
C42 C41 C40 121(2)
C63 C64 O20 117.0(15)
C63 C64 C65 120.8(14)
O20 C64 C65 121.9(14)
C117 C126 C125 117.9(19)
C117 C126 C127 118.7(16)
C125 C126 C127 123.2(18)
O21 C73 C72 120.8(15)
O21 C73 C74 117.9(14)
C72 C73 C74 121.3(15)
C107 C116 C115 122.8(18)
C107 C116 O33 120.2(17)
C115 C116 O33 116.9(16)
C84 C83 C82 120(2)
C14 C15 C16 123.7(15)
C14 C15 C33 119.9(14)
C16 C15 C33 116.3(15)
C47 C48 O42 118.1(15)
C47 C48 C49 120.9(14)
O42 C48 C49 120.6(15)
C29 C28 C27 119.6(16)
C67 C66 C65 117.3(15)
C109 C108 C107 124.2(18)
C109 C108 C113 117.4(18)
C107 C108 C113 118.3(17)
C195 C196 C197 119(2)
C119 C118 C117 119(2)
C124 C125 C120 118.3(19)
C124 C125 C126 122(2)
C120 C125 C126 119(2)
C156 C155 C154 118(2)
C16 N4 C19 104.3(13)
C16 N4 Dy1 126.9(10)
C19 N4 Dy1 125.6(10)
C176 C175 N17 124.2(15)
C176 C175 C174 126.1(16)
N17 C175 C174 109.4(17)
C174 C173 C172 109.1(18)
C148 C147 C156 119.6(17)
C148 C147 C146 124.3(16)
C156 C147 C146 116.1(16)
N16 C170 C171 128.0(17)
N16 C170 C169 110.5(15)
C171 C170 C169 121.5(17)
C35 C36 C37 119.8(18)
C35 C36 Cl3 118.6(16)
C37 C36 Cl3 121.5(16)
C95 C96 O72 121.1(16)
C95 C96 C87 122.3(18)
O72 C96 C87 116.5(17)
N15 C162 C161 126.5(14)
N15 C162 C163 108.2(15)
C161 C162 C163 124.4(15)
C200 C195 C196 119.8(17)
C200 C195 C176 122.4(18)
C196 C195 C176 117.7(18)
C83 C84 C85 120(2)
C33 C34 C35 119.7(18)
C78 C79 C80 118.8(19)
C12 C13 C14 107.9(16)
C111 C112 C113 119.9(19)
C51 C50 C49 118.4(16)
C150 C151 C152 117(2)
C32 C27 C28 118.8(16)
C32 C27 C10 122.2(16)
C28 C27 C10 119.0(15)
C80 C85 C84 122.8(16)
C80 C85 C86 117.8(17)
C84 C85 C86 119.3(19)
C114 C115 C116 120.0(18)
C27 C32 C31 121.8(17)
C171 C172 N17 126.7(16)
C171 C172 C173 124.8(19)
N17 C172 C173 107.3(17)
C79 C78 C77 120.7(18)
C23 C24 C25 124.1(17)
C23 C24 Cl1 118.4(14)
C25 C24 Cl1 117.5(15)
C167 C166 C165 124.2(15)
C167 C166 C183 116.9(16)
C165 C166 C183 118.4(17)
C169 C168 C167 107.1(19)
C186 C187 C188 117.0(17)
C130 C129 C128 118(2)
C30 C29 C28 119.2(17)
C198 C199 C200 120(2)
O31 C56 C55 117.7(14)
O31 C56 C57 120.8(15)
C55 C56 C57 121.3(16)
C136 C127 C128 118.9(17)
C136 C127 C126 117.5(16)
C128 C127 C126 123.3(16)
C188 C183 C184 118.3(15)
C188 C183 C166 120.1(16)
C184 C183 C166 121.5(16)
C24 C23 C22 116.6(17)
C38 C37 C36 121.1(18)
C98 C99 C100 120.0
C97 C98 C99 120.0
O31 C97 C98 118.5(8)
O31 C97 C106 121.5(8)
C98 C97 C106 120.0
C105 C106 C97 120.0
C105 C106 C107 124.8(8)
C97 C106 C107 115.1(9)
C100 C105 C106 120.0
C100 C105 C104 120.0
C106 C105 C104 120.0
C101 C100 C105 120.0
C101 C100 C99 120.0
C105 C100 C99 120.0
C100 C101 C102 120.0
C103 C102 C101 120.0
C102 C103 C104 120.0
C103 C104 C105 120.0
C168 C169 C170 107.9(18)
O36 C65 C66 118.1(15)
O36 C65 C64 120.9(13)
C66 C65 C64 120.8(15)
C21 C26 C25 121.1(17)
C24 C25 C26 117.4(17)
C41 C42 C43 119.4(19)
C41 C42 Cl4 120.7(18)
C43 C42 Cl4 119.9(17)
C195 C200 C199 120(2)
C133 C134 C135 120.0(18)
C131 C132 C133 120(2)
C81 C82 C83 118.9(18)
C137 C146 C145 118.0(18)
C137 C146 C147 117.1(17)
C145 C146 C147 124.6(16)
C32 C31 C30 119.4(16)
C173 C174 C175 106.9(16)
C37 C38 C33 121.3(17)
C90A C89 C88 121(2)
C143 C144 C145 120(2)
C36 C35 C34 119.9(18)
C112 C111 C110 119(2)
C155 C154 C153 119.9(19)
C85 C80 C79 123.6(16)
C85 C80 C81 117.4(18)
C79 C80 C81 119.1(19)
C139 C138 C137 119.9(19)
C198 C197 C196 119(2)
N2 C9 C10 126.0(17)
N2 C9 C8 110.1(14)
C10 C9 C8 123.8(16)
C39 C44 C43 118(2)
C151 C150 C149 125(3)
C150 C149 C148 120(2)
C129 C128 C133 118.9(18)
C129 C128 C127 121.6(19)
C133 C128 C127 119.4(17)
C153 C152 C151 123(2)
C44 C39 C40 120.1(18)
C44 C39 C20 120.7(17)
C40 C39 C20 119.2(17)
C95 C94 C93 121.8(19)
C146 C145 C140 118.5(18)
C146 C145 C144 121.6(19)
C140 C145 C144 119.9(19)
C149 C148 C147 123.7(19)
C149 C148 C153 118.1(19)
C147 C148 C153 118.2(18)
C121 C120 C125 116(3)
C121 C120 C119 124(3)
C125 C120 C119 119.7(19)
C115 C114 C113 120.4(19)
C183 C188 C187 122.4(18)
C109 C110 C111 121(2)
C199 C198 C197 121.5(18)
C199 C198 Cl8 120.1(19)
C197 C198 Cl8 118.4(17)
C170 C171 C172 123.5(18)
C170 C171 C18B 140(2)
C172 C171 C18B 96(2)
C170 C171 C18A 91.9(19)
C172 C171 C18A 145(2)
C18B C171 C18A 49(2)
C39 C40 C41 119(2)
C144 C143 C142 121(2)
C82 C81 C80 120(2)
C132 C133 C134 120.7(19)
C132 C133 C128 119.7(18)
C134 C133 C128 119.5(18)
C114 C113 C108 118.9(18)
C114 C113 C112 120.8(19)
C108 C113 C112 120.4(19)
C180 C181 C182 119.4(18)
C185 C184 C183 119.1(17)
C177 C182 C181 122.8(17)
C179 C178 C177 124.2(19)
C116 C107 C108 119.5(17)
C116 C107 C106 116.6(16)
C108 C107 C106 123.8(16)
C186 C185 C184 122.4(19)
C118 C119 C120 119(2)
C181 C180 C179 120.9(19)
C181 C180 Cl5 121.9(16)
C179 C180 Cl5 117.2(16)
C178 C179 C180 116.8(19)
C89 C90A C91 119(2)
C129 C130 C131 122(2)
C123 C124 C125 118(3)
C142 C141 C140 121(3)
C92A C91 C90A 124(2)
C122 C121 C120 126(3)
C141 C142 C143 122(3)
C91 C92A C93 118(3)
C132 C131 C130 121(2)
C121 C122 C123 116(2)
C122 C123 C124 124(3)
C19A C18A C23A 120(4)
C19A C18A C171 109(3)
C23A C18A C171 122(3)
C20A C19A C18A 120(4)
C21A C20A C19A 120(4)
C20A C21A C22A 120(4)
C20A C21A Cl7A 114(3)
C22A C21A Cl7A 126(4)
C21A C22A C23A 120(4)
C22A C23A C18A 120(4)
C23B C18B C19B 120(4)
C23B C18B C171 119(3)
C19B C18B C171 118(4)
C18B C19B C20B 120(4)
C21B C20B C19B 120(4)
C20B C21B C22B 120(4)
C20B C21B Cl7B 125(3)
C22B C21B Cl7B 114(3)
C21B C22B C23B 120(4)
C18B C23B C22B 120(4)
C139 C140 C145 121(2)
C139 C140 C141 122(2)
C145 C140 C141 117(2)

loop_
_geom_bond_atom_site_label_1
_geom_bond_atom_site_label_2
_geom_bond_distance
Dy2 N16 2.386(13)
Dy2 N14 2.389(13)
Dy2 N15 2.391(12)
Dy2 N17 2.399(13)
Dy2 N13 2.558(13)
Dy2 N11 2.572(11)
Dy2 N9 2.581(14)
Dy2 N7 2.584(11)
Dy2 Dy1 3.7054(12)
Dy1 N4 2.326(14)
Dy1 N1 2.346(13)
Dy1 N3 2.361(13)
Dy1 N2 2.387(12)
Dy1 N11 2.763(12)
Dy1 N13 2.796(13)
Dy1 N9 2.798(15)
Dy1 N7 2.805(11)
Cl1 C24 1.760(17)
Cl6 C186 1.750(16)
Cl2 C30 1.747(17)
Cl3 C36 1.740(19)
Cl8 C198 1.740(17)
Cl4 C42 1.74(2)
C67 C66 1.39(2)
C67 C62 1.40(2)
C67 C68 1.45(2)
N12 C53 1.32(2)
N12 C52 1.36(2)
C62 C63 1.42(2)
C62 C61 1.46(2)
C46 C51 1.37(3)
C46 C47 1.41(2)
C46 C45 1.43(2)
C54 C55 1.37(2)
C54 C59 1.42(2)
C54 C53 1.48(2)
N8 C68 1.32(2)
N8 C69 1.34(2)
N6 C61 1.32(2)
N6 C60 1.34(2)
N7 C61 1.39(2)
N7 C68 1.40(2)
O20 C64 1.386(19)
O20 C117 1.40(2)
O21 C73 1.39(2)
O21 C156 1.42(2)
C1 C20 1.40(3)
C1 N1 1.40(2)
C1 C2 1.45(2)
N13 C53 1.39(2)
N13 C60 1.405(19)
N9 C76 1.36(2)
N9 C69 1.40(2)
C51 C50 1.39(2)
C51 C52 1.43(2)
C69 C70 1.45(2)
C70 C71 1.32(2)
C70 C75 1.41(2)
N10 C45 1.35(2)
N10 C76 1.36(2)
C59 C58 1.39(2)
C59 C60 1.42(2)
C86 C77 1.40(3)
C86 C87 1.45(3)
C86 C85 1.47(2)
O31 C97 1.362(15)
O31 C56 1.39(2)
N3 C14 1.38(2)
N3 C11 1.39(2)
O33 C57 1.37(2)
O33 C116 1.41(2)
C52 N11 1.36(2)
O36 C136 1.37(2)
O36 C65 1.38(2)
N11 C45 1.34(2)
O38 C72 1.39(2)
O38 C137 1.40(2)
N2 C9 1.37(2)
N2 C6 1.39(2)
C20 C19 1.38(2)
C20 C39 1.48(2)
O42 C77 1.38(2)
O42 C48 1.398(18)
C165 N15 1.371(18)
C165 C166 1.41(2)
C165 C164 1.44(2)
N14 C157 1.37(2)
N14 C160 1.41(2)
C164 C163 1.38(3)
C12 C13 1.35(3)
C12 C11 1.44(2)
C93 C92A 1.42(4)
C93 C94 1.42(3)
C93 C88 1.43(3)
C163 C162 1.50(2)
C76 C75 1.43(2)
C47 C48 1.36(2)
C30 C29 1.36(3)
C30 C31 1.37(3)
C57 C58 1.38(2)
C57 C56 1.41(2)
N1 C4 1.41(2)
C8 C7 1.34(2)
C8 C9 1.43(3)
C6 C7 1.39(3)
C6 C5 1.44(2)
C18 C17 1.34(2)
C18 C19 1.46(2)
C160 C161 1.37(2)
C160 C159 1.42(2)
C75 C74 1.38(2)
C4 C5 1.40(3)
C4 C3 1.47(2)
C63 C64 1.36(2)
C74 C73 1.41(3)
C17 C16 1.48(2)
C177 C182 1.35(3)
C177 C178 1.40(2)
C177 C161 1.53(2)
C5 C21 1.47(2)
C72 C73 1.40(2)
C72 C71 1.42(2)
O72 C49 1.37(2)
O72 C96 1.40(2)
C3 C2 1.35(3)
N17 C175 1.37(2)
N17 C172 1.40(3)
C11 C10 1.46(3)
C19 N4 1.46(2)
C161 C162 1.38(2)
C88 C89 1.43(3)
C88 C87 1.43(3)
C21 C26 1.37(3)
C21 C22 1.41(2)
C55 C56 1.41(3)
C33 C38 1.39(3)
C33 C34 1.40(2)
C33 C15 1.48(2)
C136 C127 1.38(3)
C136 C135 1.40(3)
N16 C170 1.37(2)
N16 C167 1.39(2)
C87 C96 1.41(2)
C135 C134 1.43(3)
C77 C78 1.41(3)
C159 C158 1.37(3)
C117 C126 1.33(3)
C117 C118 1.41(3)
C43 C42 1.35(3)
C43 C44 1.41(3)
C158 C157 1.52(3)
C22 C23 1.42(3)
C156 C155 1.36(3)
C156 C147 1.39(2)
N15 C162 1.38(2)
C153 C152 1.39(3)
C153 C154 1.41(3)
C153 C148 1.42(3)
C109 C110 1.35(3)
C109 C108 1.40(3)
C157 C176 1.41(3)
C95 C94 1.36(3)
C95 C96 1.37(3)
C167 C166 1.40(3)
C167 C168 1.48(3)
C137 C146 1.39(2)
C137 C138 1.41(3)
C176 C175 1.36(3)
C176 C195 1.54(2)
C186 C185 1.31(3)
C186 C187 1.39(3)
C10 C9 1.40(2)
C10 C27 1.52(2)
C139 C138 1.30(3)
C139 C140 1.38(3)
C14 C15 1.37(3)
C14 C13 1.46(2)
C49 C50 1.41(2)
C49 C48 1.44(2)
C16 N4 1.38(2)
C16 C15 1.40(2)
C41 C42 1.34(3)
C41 C40 1.40(3)
C64 C65 1.44(2)
C126 C125 1.46(3)
C126 C127 1.46(3)
C116 C107 1.34(3)
C116 C115 1.37(3)
C83 C84 1.33(3)
C83 C82 1.47(4)
C28 C29 1.37(3)
C28 C27 1.41(3)
C66 C65 1.39(2)
C108 C107 1.42(3)
C108 C113 1.43(3)
C196 C195 1.39(3)
C196 C197 1.44(3)
C118 C119 1.41(3)
C125 C124 1.43(3)
C125 C120 1.43(3)
C155 C154 1.39(3)
C175 C174 1.47(3)
C173 C174 1.33(3)
C173 C172 1.47(3)
C147 C148 1.38(3)
C147 C146 1.51(3)
C170 C171 1.39(3)
C170 C169 1.44(3)
C36 C35 1.37(3)
C36 C37 1.37(3)
C195 C200 1.37(3)
C84 C85 1.41(3)
C34 C35 1.41(3)
C79 C78 1.37(3)
C79 C80 1.40(3)
C112 C111 1.37(3)
C112 C113 1.43(3)
C151 C150 1.29(3)
C151 C152 1.40(4)
C27 C32 1.34(2)
C85 C80 1.38(3)
C115 C114 1.36(3)
C32 C31 1.35(2)
C172 C171 1.40(3)
C24 C23 1.37(3)
C24 C25 1.40(3)
C166 C183 1.51(2)
C168 C169 1.32(3)
C187 C188 1.40(3)
C129 C130 1.34(3)
C129 C128 1.41(3)
C199 C198 1.33(3)
C199 C200 1.42(3)
C127 C128 1.45(3)
C183 C188 1.36(3)
C183 C184 1.39(2)
C37 C38 1.35(3)
C99 C98 1.3900
C99 C100 1.3900
C98 C97 1.3900
C97 C106 1.3900
C106 C105 1.3900
C106 C107 1.52(2)
C105 C100 1.3900
C105 C104 1.3900
C100 C101 1.3900
C101 C102 1.3900
C102 C103 1.3900
C103 C104 1.3900
C26 C25 1.40(3)
C134 C133 1.42(3)
C132 C131 1.32(3)
C132 C133 1.39(3)
C82 C81 1.40(3)
C146 C145 1.39(3)
C89 C90A 1.37(3)
C144 C143 1.36(3)
C144 C145 1.43(3)
C111 C110 1.43(3)
C80 C81 1.45(3)
C197 C198 1.37(4)
C44 C39 1.38(3)
C150 C149 1.36(3)
C149 C148 1.38(3)
C128 C133 1.44(3)
C39 C40 1.40(3)
C145 C140 1.40(3)
C120 C121 1.41(3)
C120 C119 1.44(3)
C114 C113 1.41(3)
C171 C18B 1.49(5)
C171 C18A 1.83(5)
C143 C142 1.38(4)
Cl5 C180 1.73(2)
C181 C180 1.35(3)
C181 C182 1.39(3)
C184 C185 1.38(2)
C178 C179 1.37(3)
C180 C179 1.40(3)
C90A C91 1.38(4)
C130 C131 1.42(3)
C124 C123 1.40(3)
C141 C142 1.32(4)
C141 C140 1.47(3)
C91 C92A 1.38(4)
C121 C122 1.32(5)
C122 C123 1.35(5)
C18A C19A 1.39(6)
C18A C23A 1.39(6)
C19A C20A 1.39(6)
C20A C21A 1.39(6)
C21A C22A 1.39(6)
C21A Cl7A 1.61(4)
C22A C23A 1.39(6)
C18B C23B 1.39(6)
C18B C19B 1.39(6)
C19B C20B 1.39(6)
C20B C21B 1.39(6)
C21B C22B 1.39(6)
C21B Cl7B 1.80(4)
C22B C23B 1.39(6)
O1A C1A 1.40(2)
